data_7109006
loop_
_publ_author_name
'Sandeep Kumar'
'Prabhpreet Singh'
'Geeta Hundal'
'Maninder Singh Hundal'
'Subodh Kumar'

_publ_section_title
;
 A chemodosimeter for ratiometric detection of cyanide in aqueous media
 and human blood serum
;
_journal_name_full Chem.Commun.
_journal_page_first 2667
_journal_paper_doi 10.1039/c3cc40435h
_journal_volume 49
_journal_year 2013
_chemical_formula_moiety 'C30 H21 N3 O3, C2 H6 O S'
_chemical_formula_sum 'C32 H27 N3 O4 S'
_chemical_formula_weight 549.63
_chemical_name_systematic
;
?
;
_space_group_IT_number 14
_symmetry_cell_setting monoclinic
_symmetry_space_group_name_Hall '-P 2ybc'
_symmetry_space_group_name_H-M 'P 1 21/c 1'
_atom_sites_solution_hydrogens geom
_atom_sites_solution_primary direct
_atom_sites_solution_secondary difmap
_audit_creation_method SHELXL-97
_cell_angle_alpha 90.00
_cell_angle_beta 97.91(2)
_cell_angle_gamma 90.00
_cell_formula_units_Z 4
_cell_length_a 12.604(8)
_cell_length_b 9.138(4)
_cell_length_c 23.915(16)
_cell_measurement_reflns_used 3627
_cell_measurement_temperature 296(2)
_cell_measurement_theta_max 23.39
_cell_measurement_theta_min 2.20
_cell_volume 2728(3)
_computing_cell_refinement 'Bruker SAINT'
_computing_data_collection 'Bruker APEX2'
_computing_data_reduction 'Bruker SAINT'
_computing_molecular_graphics 'Bruker SHELXTL'
_computing_publication_material 'Bruker SHELXTL'
_computing_structure_refinement 'SHELXL-97 (Sheldrick, 2008)'
_computing_structure_solution 'SIR-92 (Altomare et al.,1992)'
_diffrn_ambient_temperature 296(2)
_diffrn_measured_fraction_theta_full 0.955
_diffrn_measured_fraction_theta_max 0.955
_diffrn_measurement_device_type 'Bruker APEX-II CCD'
_diffrn_measurement_method '\f and \w scans'
_diffrn_radiation_monochromator graphite
_diffrn_radiation_source 'sealed tube'
_diffrn_radiation_type MoK\a
_diffrn_radiation_wavelength 0.71073
_diffrn_reflns_av_R_equivalents 0.0528
_diffrn_reflns_av_sigmaI/netI 0.0693
_diffrn_reflns_limit_h_max 16
_diffrn_reflns_limit_h_min -15
_diffrn_reflns_limit_k_max 11
_diffrn_reflns_limit_k_min -11
_diffrn_reflns_limit_l_max 30
_diffrn_reflns_limit_l_min -30
_diffrn_reflns_number 17751
_diffrn_reflns_theta_full 27.26
_diffrn_reflns_theta_max 27.26
_diffrn_reflns_theta_min 1.63
_exptl_absorpt_coefficient_mu 0.162
_exptl_absorpt_correction_T_max 0.7455
_exptl_absorpt_correction_T_min 0.600
_exptl_absorpt_correction_type multi-scan
_exptl_absorpt_process_details
;
SADABS-2008/1 - Bruker AXS area detector scaling and absorption correction
;
_exptl_crystal_density_diffrn 1.338
_exptl_crystal_density_method 'not measured'
_exptl_crystal_F_000 1152
_exptl_crystal_size_max 0.21
_exptl_crystal_size_mid 0.18
_exptl_crystal_size_min 0.12
_refine_diff_density_max 0.419
_refine_diff_density_min -0.388
_refine_diff_density_rms 0.060
_refine_ls_extinction_method none
_refine_ls_goodness_of_fit_ref 1.034
_refine_ls_hydrogen_treatment mixed
_refine_ls_matrix_type full
_refine_ls_number_parameters 369
_refine_ls_number_reflns 5828
_refine_ls_number_restraints 2
_refine_ls_restrained_S_all 1.051
_refine_ls_R_factor_all 0.1377
_refine_ls_R_factor_gt 0.0687
_refine_ls_shift/su_max 0.002
_refine_ls_shift/su_mean 0.000
_refine_ls_structure_factor_coef Fsqd
_refine_ls_weighting_details 'calc w=1/[\s^2^(Fo^2^)+(0.0984P)^2^+0.0000P] where P=(Fo^2^+2Fc^2^)/3'
_refine_ls_weighting_scheme calc
_refine_ls_wR_factor_gt 0.1574
_refine_ls_wR_factor_ref 0.1955
_reflns_number_gt 3120
_reflns_number_total 5828
_reflns_threshold_expression >2sigma(I)
_cod_data_source_file c3cc40435h.txt
_cod_data_source_block shelxl
_cod_original_sg_symbol_H-M P21/c
_cod_database_code 7109006

loop_
_symmetry_equiv_pos_as_xyz
'x, y, z'
'-x, y+1/2, -z+1/2'
'-x, -y, -z'
'x, -y-1/2, z-1/2'

loop_
_atom_site_label
_atom_site_type_symbol
_atom_site_fract_x
_atom_site_fract_y
_atom_site_fract_z
_atom_site_U_iso_or_equiv
_atom_site_adp_type
_atom_site_occupancy
_atom_site_symmetry_multiplicity
_atom_site_calc_flag
_atom_site_refinement_flags
_atom_site_disorder_assembly
_atom_site_disorder_group
C1 C 0.3912(3) 0.1742(5) 0.98078(14) 0.0728(10) Uani 1 1 d . A .
C2 C 0.3157(3) 0.0773(4) 0.99450(14) 0.0744(10) Uani 1 1 d . . .
H2 H 0.2857 0.0090 0.9681 0.089 Uiso 1 1 calc R . .
C3 C 0.2843(3) 0.0814(4) 1.04765(13) 0.0595(8) Uani 1 1 d . . .
H3 H 0.2348 0.0139 1.0574 0.071 Uiso 1 1 calc R . .
C4 C 0.3268(2) 0.1867(3) 1.08658(11) 0.0434(7) Uani 1 1 d . . .
C5 C 0.4004(2) 0.2863(4) 1.07077(12) 0.0531(7) Uani 1 1 d . . .
H5 H 0.4287 0.3578 1.0962 0.064 Uiso 1 1 calc R . .
C6 C 0.4321(3) 0.2810(4) 1.01809(14) 0.0682(10) Uani 1 1 d . . .
H6 H 0.4808 0.3490 1.0078 0.082 Uiso 1 1 calc R . .
C7 C 0.2348(2) 0.1000(3) 1.16522(10) 0.0392(6) Uani 1 1 d . . .
C8 C 0.2557(2) -0.0492(3) 1.16514(12) 0.0500(7) Uani 1 1 d . . .
H8 H 0.3115 -0.0837 1.1470 0.060 Uiso 1 1 calc R . .
C9 C 0.1957(3) -0.1467(3) 1.19120(12) 0.0562(8) Uani 1 1 d . . .
H9 H 0.2103 -0.2463 1.1902 0.067 Uiso 1 1 calc R . .
C10 C 0.1146(3) -0.0974(4) 1.21865(12) 0.0604(8) Uani 1 1 d . . .
H10 H 0.0739 -0.1634 1.2362 0.073 Uiso 1 1 calc R . .
C11 C 0.0932(2) 0.0499(3) 1.22031(11) 0.0523(7) Uani 1 1 d . . .
H11 H 0.0379 0.0828 1.2391 0.063 Uiso 1 1 calc R . .
C12 C 0.1532(2) 0.1500(3) 1.19425(11) 0.0409(6) Uani 1 1 d . . .
C13 C 0.0331(2) 0.3544(4) 1.15723(12) 0.0572(8) Uani 1 1 d . . .
H13A H 0.0260 0.4592 1.1618 0.069 Uiso 1 1 calc R . .
H13B H -0.0305 0.3084 1.1679 0.069 Uiso 1 1 calc R . .
C14 C 0.0391(2) 0.3219(3) 1.09625(12) 0.0514(7) Uani 1 1 d . . .
C15 C -0.0259(3) 0.2116(4) 1.07033(14) 0.0637(9) Uani 1 1 d . . .
H15 H -0.0700 0.1594 1.0913 0.076 Uiso 1 1 calc R . .
C16 C -0.0263(3) 0.1784(4) 1.01416(15) 0.0678(9) Uani 1 1 d . . .
H16 H -0.0706 0.1039 0.9980 0.081 Uiso 1 1 calc R . .
C17 C 0.0370(3) 0.2524(4) 0.98162(13) 0.0615(9) Uani 1 1 d . . .
C18 C 0.0395(3) 0.2212(5) 0.92315(16) 0.0801(12) Uani 1 1 d . . .
H18 H -0.0034 0.1464 0.9061 0.096 Uiso 1 1 calc R . .
C19 C 0.1010(3) 0.2954(5) 0.89262(15) 0.0837(13) Uani 1 1 d . . .
H19 H 0.1008 0.2696 0.8550 0.100 Uiso 1 1 calc R . .
C20 C 0.1677(3) 0.4136(5) 0.91523(14) 0.0740(11) Uani 1 1 d . . .
C21 C 0.2301(4) 0.4984(7) 0.88474(17) 0.0978(16) Uani 1 1 d . . .
H21 H 0.2305 0.4774 0.8467 0.117 Uiso 1 1 calc R . .
C22 C 0.2913(4) 0.6122(6) 0.9083(2) 0.0999(15) Uani 1 1 d . . .
H22 H 0.3318 0.6669 0.8861 0.120 Uiso 1 1 calc R . .
C23 C 0.2933(3) 0.6467(5) 0.96519(17) 0.0831(12) Uani 1 1 d . . .
H23 H 0.3350 0.7242 0.9809 0.100 Uiso 1 1 calc R . .
C24 C 0.2329(3) 0.5651(4) 0.99845(14) 0.0634(9) Uani 1 1 d . . .
C25 C 0.2330(3) 0.5956(4) 1.05767(14) 0.0605(8) Uani 1 1 d . . .
H25 H 0.2760 0.6703 1.0747 0.073 Uiso 1 1 calc R . .
C26 C 0.1723(2) 0.5184(3) 1.08835(12) 0.0524(8) Uani 1 1 d . . .
H26 H 0.1741 0.5410 1.1264 0.063 Uiso 1 1 calc R . .
C27 C 0.1046(2) 0.4018(3) 1.06474(11) 0.0464(7) Uani 1 1 d . . .
C28 C 0.1047(2) 0.3678(3) 1.00664(11) 0.0508(8) Uani 1 1 d . . .
C29 C 0.1688(3) 0.4490(4) 0.97402(12) 0.0570(8) Uani 1 1 d . . .
C30 C 0.1762(2) 0.3905(3) 1.23621(12) 0.0472(7) Uani 1 1 d . . .
H30 H 0.2308 0.3499 1.2616 0.057 Uiso 1 1 calc R . .
C31 C 0.4207(3) 0.6305(4) 1.28451(14) 0.0800(11) Uani 1 1 d D . .
H31A H 0.3493 0.6188 1.2936 0.120 Uiso 1 1 calc R . .
H31B H 0.4436 0.7297 1.2916 0.120 Uiso 1 1 calc R . .
H31C H 0.4683 0.5656 1.3075 0.120 Uiso 1 1 calc R . .
C32 C 0.5591(3) 0.6185(4) 1.20998(15) 0.0744(10) Uani 1 1 d D . .
H32A H 0.5750 0.6001 1.1725 0.112 Uiso 1 1 calc R . .
H32B H 0.6006 0.5538 1.2360 0.112 Uiso 1 1 calc R . .
H32C H 0.5766 0.7181 1.2202 0.112 Uiso 1 1 calc R . .
N1 N 0.4263(4) 0.1648(6) 0.92537(16) 0.1144(14) Uani 1 1 d . . .
N2 N 0.29637(18) 0.2002(3) 1.13922(9) 0.0444(6) Uani 1 1 d D . .
H2A H 0.318(2) 0.280(2) 1.1563(11) 0.053 Uiso 1 1 d D . .
N3 N 0.12751(17) 0.3030(2) 1.19551(9) 0.0424(6) Uani 1 1 d . . .
O1 O 0.5006(3) 0.2451(5) 0.91633(13) 0.1441(16) Uani 1 1 d . A .
O2 O 0.3626(14) 0.1004(18) 0.8867(5) 0.132(3) Uani 0.608(19) 1 d P A 1
O2' O 0.411(2) 0.057(3) 0.8976(8) 0.132(3) Uani 0.392(19) 1 d P A 2
O3 O 0.15461(18) 0.5192(3) 1.24261(9) 0.0661(6) Uani 1 1 d . . .
O4 O 0.40568(18) 0.4275(2) 1.20655(10) 0.0693(7) Uani 1 1 d D . .
S1 S 0.42245(6) 0.58835(9) 1.21225(3) 0.0539(3) Uani 1 1 d D . .

loop_
_atom_site_aniso_label
_atom_site_aniso_U_11
_atom_site_aniso_U_22
_atom_site_aniso_U_33
_atom_site_aniso_U_23
_atom_site_aniso_U_13
_atom_site_aniso_U_12
C1 0.075(2) 0.096(3) 0.0505(19) 0.0022(19) 0.0218(17) 0.013(2)
C2 0.091(3) 0.077(3) 0.053(2) -0.0182(17) 0.0041(18) 0.005(2)
C3 0.064(2) 0.060(2) 0.0540(18) -0.0083(15) 0.0062(15) -0.0091(16)
C4 0.0373(15) 0.0473(18) 0.0456(15) -0.0006(12) 0.0054(11) 0.0064(12)
C5 0.0473(17) 0.057(2) 0.0564(18) 0.0009(14) 0.0114(13) -0.0005(14)
C6 0.060(2) 0.084(3) 0.063(2) 0.0117(19) 0.0181(16) 0.0046(19)
C7 0.0380(14) 0.0399(17) 0.0379(14) -0.0020(11) -0.0012(11) -0.0002(11)
C8 0.0517(17) 0.0422(19) 0.0553(17) -0.0073(13) 0.0044(13) 0.0038(13)
C9 0.078(2) 0.0350(18) 0.0530(17) -0.0006(13) -0.0002(15) -0.0016(15)
C10 0.082(2) 0.047(2) 0.0538(18) 0.0064(14) 0.0124(16) -0.0159(17)
C11 0.0568(19) 0.054(2) 0.0476(17) 0.0012(14) 0.0140(13) -0.0047(15)
C12 0.0416(15) 0.0388(17) 0.0412(14) -0.0006(11) 0.0022(11) 0.0023(12)
C13 0.0521(18) 0.063(2) 0.0566(18) 0.0053(15) 0.0087(14) 0.0209(15)
C14 0.0465(17) 0.049(2) 0.0564(18) 0.0035(14) -0.0020(13) 0.0149(14)
C15 0.053(2) 0.060(2) 0.074(2) 0.0045(17) -0.0031(16) 0.0044(16)
C16 0.055(2) 0.063(2) 0.079(2) -0.0080(18) -0.0144(17) 0.0018(16)
C17 0.060(2) 0.067(2) 0.0509(18) -0.0139(16) -0.0153(15) 0.0207(17)
C18 0.081(3) 0.091(3) 0.061(2) -0.020(2) -0.015(2) 0.019(2)
C19 0.085(3) 0.117(4) 0.0419(19) -0.023(2) -0.0157(19) 0.041(3)
C20 0.062(2) 0.109(3) 0.0494(19) 0.004(2) 0.0027(16) 0.040(2)
C21 0.069(3) 0.168(5) 0.058(2) 0.016(3) 0.015(2) 0.046(3)
C22 0.068(3) 0.145(5) 0.092(3) 0.041(3) 0.031(2) 0.021(3)
C23 0.063(2) 0.105(3) 0.083(3) 0.027(2) 0.0186(19) 0.013(2)
C24 0.054(2) 0.072(3) 0.064(2) 0.0110(17) 0.0074(16) 0.0228(17)
C25 0.063(2) 0.053(2) 0.064(2) -0.0017(15) 0.0022(15) 0.0068(15)
C26 0.068(2) 0.0443(18) 0.0421(16) -0.0056(13) -0.0022(14) 0.0097(15)
C27 0.0465(16) 0.0458(18) 0.0436(15) -0.0024(12) -0.0056(12) 0.0178(13)
C28 0.0501(17) 0.054(2) 0.0441(16) -0.0041(14) -0.0063(13) 0.0219(14)
C29 0.0532(19) 0.070(2) 0.0452(17) 0.0012(15) -0.0014(14) 0.0269(17)
C30 0.0488(17) 0.044(2) 0.0506(17) 0.0012(13) 0.0134(13) 0.0006(13)
C31 0.100(3) 0.084(3) 0.061(2) -0.0223(18) 0.0253(19) -0.029(2)
C32 0.067(2) 0.080(3) 0.079(2) -0.0085(19) 0.0163(18) -0.0143(19)
N1 0.135(4) 0.152(4) 0.064(2) -0.002(2) 0.039(2) 0.013(3)
N2 0.0446(14) 0.0408(15) 0.0494(14) -0.0096(10) 0.0121(10) -0.0065(11)
N3 0.0429(13) 0.0416(14) 0.0431(13) 0.0027(10) 0.0071(10) 0.0088(10)
O1 0.132(3) 0.229(5) 0.081(2) 0.022(2) 0.052(2) -0.006(3)
O2 0.189(12) 0.149(9) 0.061(5) -0.026(5) 0.030(6) 0.029(6)
O2' 0.189(12) 0.149(9) 0.061(5) -0.026(5) 0.030(6) 0.029(6)
O3 0.0731(16) 0.0447(16) 0.0822(16) -0.0088(11) 0.0161(12) 0.0035(11)
O4 0.0777(16) 0.0482(16) 0.0811(16) -0.0192(11) 0.0078(12) -0.0150(11)
S1 0.0572(5) 0.0504(6) 0.0533(5) -0.0024(3) 0.0050(3) 0.0011(4)

loop_
_atom_type_symbol
_atom_type_description
_atom_type_scat_dispersion_real
_atom_type_scat_dispersion_imag
_atom_type_scat_source
C C 0.0033 0.0016 'International Tables Vol C Tables 4.2.6.8 and 6.1.1.4'
H H 0.0000 0.0000 'International Tables Vol C Tables 4.2.6.8 and 6.1.1.4'
N N 0.0061 0.0033 'International Tables Vol C Tables 4.2.6.8 and 6.1.1.4'
O O 0.0106 0.0060 'International Tables Vol C Tables 4.2.6.8 and 6.1.1.4'
S S 0.1246 0.1234 'International Tables Vol C Tables 4.2.6.8 and 6.1.1.4'

loop_
_geom_angle_atom_site_label_1
_geom_angle_atom_site_label_2
_geom_angle_atom_site_label_3
_geom_angle
C2 C1 C6 120.9(3)
C2 C1 N1 119.2(4)
C6 C1 N1 119.9(4)
C1 C2 C3 119.9(3)
C1 C2 H2 120.1
C3 C2 H2 120.1
C2 C3 C4 120.0(3)
C2 C3 H3 120.0
C4 C3 H3 120.0
N2 C4 C5 118.2(3)
N2 C4 C3 123.0(3)
C5 C4 C3 118.7(3)
C6 C5 C4 121.0(3)
C6 C5 H5 119.5
C4 C5 H5 119.5
C5 C6 C1 119.4(3)
C5 C6 H6 120.3
C1 C6 H6 120.3
C8 C7 C12 118.4(3)
C8 C7 N2 121.6(2)
C12 C7 N2 119.9(3)
C9 C8 C7 121.4(3)
C9 C8 H8 119.3
C7 C8 H8 119.3
C10 C9 C8 120.0(3)
C10 C9 H9 120.0
C8 C9 H9 120.0
C9 C10 C11 120.0(3)
C9 C10 H10 120.0
C11 C10 H10 120.0
C10 C11 C12 120.7(3)
C10 C11 H11 119.6
C12 C11 H11 119.6
C11 C12 C7 119.5(3)
C11 C12 N3 119.6(2)
C7 C12 N3 120.9(2)
N3 C13 C14 113.3(2)
N3 C13 H13A 108.9
C14 C13 H13A 108.9
N3 C13 H13B 108.9
C14 C13 H13B 108.9
H13A C13 H13B 107.7
C15 C14 C27 119.6(3)
C15 C14 C13 118.1(3)
C27 C14 C13 122.2(3)
C16 C15 C14 121.2(3)
C16 C15 H15 119.4
C14 C15 H15 119.4
C17 C16 C15 121.5(3)
C17 C16 H16 119.3
C15 C16 H16 119.3
C16 C17 C18 123.4(4)
C16 C17 C28 119.1(3)
C18 C17 C28 117.5(4)
C19 C18 C17 122.1(4)
C19 C18 H18 119.0
C17 C18 H18 119.0
C18 C19 C20 122.5(3)
C18 C19 H19 118.7
C20 C19 H19 118.7
C21 C20 C19 124.9(4)
C21 C20 C29 117.3(4)
C19 C20 C29 117.7(4)
C22 C21 C20 122.6(4)
C22 C21 H21 118.7
C20 C21 H21 118.7
C21 C22 C23 120.4(4)
C21 C22 H22 119.8
C23 C22 H22 119.8
C24 C23 C22 120.0(4)
C24 C23 H23 120.0
C22 C23 H23 120.0
C23 C24 C29 119.6(3)
C23 C24 C25 122.0(4)
C29 C24 C25 118.4(3)
C26 C25 C24 121.0(3)
C26 C25 H25 119.5
C24 C25 H25 119.5
C25 C26 C27 122.2(3)
C25 C26 H26 118.9
C27 C26 H26 118.9
C14 C27 C28 119.5(3)
C14 C27 C26 122.7(3)
C28 C27 C26 117.8(3)
C29 C28 C27 120.2(3)
C29 C28 C17 120.6(3)
C27 C28 C17 119.1(3)
C28 C29 C24 120.4(3)
C28 C29 C20 119.5(3)
C24 C29 C20 120.1(3)
O3 C30 N3 125.2(3)
O3 C30 H30 117.4
N3 C30 H30 117.4
S1 C31 H31A 109.5
S1 C31 H31B 109.5
H31A C31 H31B 109.5
S1 C31 H31C 109.5
H31A C31 H31C 109.5
H31B C31 H31C 109.5
S1 C32 H32A 109.5
S1 C32 H32B 109.5
H32A C32 H32B 109.5
S1 C32 H32C 109.5
H32A C32 H32C 109.5
H32B C32 H32C 109.5
O2' N1 O1 117.7(13)
O1 N1 O2 124.2(7)
O2' N1 C1 120.7(13)
O1 N1 C1 117.3(5)
O2 N1 C1 116.5(8)
C4 N2 C7 126.2(2)
C4 N2 H2A 114(2)
C7 N2 H2A 120(2)
C30 N3 C12 120.9(2)
C30 N3 C13 120.7(2)
C12 N3 C13 117.5(2)
O4 S1 C32 106.26(17)
O4 S1 C31 106.43(16)
C32 S1 C31 98.05(18)

loop_
_geom_bond_atom_site_label_1
_geom_bond_atom_site_label_2
_geom_bond_distance
C1 C2 1.372(5)
C1 C6 1.374(5)
C1 N1 1.456(5)
C2 C3 1.383(5)
C2 H2 0.9300
C3 C4 1.394(4)
C3 H3 0.9300
C4 N2 1.371(3)
C4 C5 1.389(4)
C5 C6 1.374(4)
C5 H5 0.9300
C6 H6 0.9300
C7 C8 1.389(4)
C7 C12 1.394(4)
C7 N2 1.400(3)
C8 C9 1.372(4)
C8 H8 0.9300
C9 C10 1.365(4)
C9 H9 0.9300
C10 C11 1.374(4)
C10 H10 0.9300
C11 C12 1.388(4)
C11 H11 0.9300
C12 N3 1.436(3)
C13 N3 1.474(4)
C13 C14 1.500(4)
C13 H13A 0.9700
C13 H13B 0.9700
C14 C15 1.390(5)
C14 C27 1.397(4)
C15 C16 1.376(5)
C15 H15 0.9300
C16 C17 1.368(5)
C16 H16 0.9300
C17 C18 1.432(5)
C17 C28 1.434(5)
C18 C19 1.322(6)
C18 H18 0.9300
C19 C20 1.428(6)
C19 H19 0.9300
C20 C21 1.382(6)
C20 C29 1.441(4)
C21 C22 1.369(7)
C21 H21 0.9300
C22 C23 1.394(6)
C22 H22 0.9300
C23 C24 1.391(5)
C23 H23 0.9300
C24 C29 1.410(5)
C24 C25 1.443(5)
C25 C26 1.332(4)
C25 H25 0.9300
C26 C27 1.432(4)
C26 H26 0.9300
C27 C28 1.424(4)
C28 C29 1.409(5)
C30 O3 1.222(4)
C30 N3 1.341(4)
C30 H30 0.9300
C31 S1 1.773(3)
C31 H31A 0.9600
C31 H31B 0.9600
C31 H31C 0.9600
C32 S1 1.753(4)
C32 H32A 0.9600
C32 H32B 0.9600
C32 H32C 0.9600
N1 O2' 1.19(2)
N1 O1 1.232(5)
N1 O2 1.281(16)
N2 H2A 0.860(18)
O4 S1 1.488(2)

loop_
_geom_torsion_atom_site_label_1
_geom_torsion_atom_site_label_2
_geom_torsion_atom_site_label_3
_geom_torsion_atom_site_label_4
_geom_torsion
C6 C1 C2 C3 -3.6(6)
N1 C1 C2 C3 177.7(4)
C1 C2 C3 C4 2.0(5)
C2 C3 C4 N2 177.6(3)
C2 C3 C4 C5 0.2(5)
N2 C4 C5 C6 -178.3(3)
C3 C4 C5 C6 -0.8(5)
C4 C5 C6 C1 -0.8(5)
C2 C1 C6 C5 3.0(6)
N1 C1 C6 C5 -178.3(3)
C12 C7 C8 C9 2.2(4)
N2 C7 C8 C9 179.3(2)
C7 C8 C9 C10 -1.0(4)
C8 C9 C10 C11 -0.2(5)
C9 C10 C11 C12 0.0(5)
C10 C11 C12 C7 1.2(4)
C10 C11 C12 N3 178.6(3)
C8 C7 C12 C11 -2.2(4)
N2 C7 C12 C11 -179.4(2)
C8 C7 C12 N3 -179.6(2)
N2 C7 C12 N3 3.2(4)
N3 C13 C14 C15 106.9(3)
N3 C13 C14 C27 -75.4(4)
C27 C14 C15 C16 0.7(5)
C13 C14 C15 C16 178.5(3)
C14 C15 C16 C17 -0.1(5)
C15 C16 C17 C18 179.7(3)
C15 C16 C17 C28 -0.4(5)
C16 C17 C18 C19 179.5(4)
C28 C17 C18 C19 -0.4(5)
C17 C18 C19 C20 -1.2(6)
C18 C19 C20 C21 -177.3(4)
C18 C19 C20 C29 1.6(5)
C19 C20 C21 C22 178.9(4)
C29 C20 C21 C22 -0.1(6)
C20 C21 C22 C23 0.4(7)
C21 C22 C23 C24 0.1(6)
C22 C23 C24 C29 -0.8(5)
C22 C23 C24 C25 179.5(3)
C23 C24 C25 C26 178.2(3)
C29 C24 C25 C26 -1.5(5)
C24 C25 C26 C27 0.2(5)
C15 C14 C27 C28 -0.7(4)
C13 C14 C27 C28 -178.5(2)
C15 C14 C27 C26 179.0(3)
C13 C14 C27 C26 1.2(4)
C25 C26 C27 C14 -178.7(3)
C25 C26 C27 C28 1.0(4)
C14 C27 C28 C29 178.9(3)
C26 C27 C28 C29 -0.8(4)
C14 C27 C28 C17 0.3(4)
C26 C27 C28 C17 -179.5(3)
C16 C17 C28 C29 -178.3(3)
C18 C17 C28 C29 1.6(4)
C16 C17 C28 C27 0.3(4)
C18 C17 C28 C27 -179.8(3)
C27 C28 C29 C24 -0.4(4)
C17 C28 C29 C24 178.2(3)
C27 C28 C29 C20 -179.8(3)
C17 C28 C29 C20 -1.2(4)
C23 C24 C29 C28 -178.1(3)
C25 C24 C29 C28 1.6(4)
C23 C24 C29 C20 1.2(5)
C25 C24 C29 C20 -179.1(3)
C21 C20 C29 C28 178.6(3)
C19 C20 C29 C28 -0.4(4)
C21 C20 C29 C24 -0.7(5)
C19 C20 C29 C24 -179.7(3)
C2 C1 N1 O2' -17.8(14)
C6 C1 N1 O2' 163.5(13)
C2 C1 N1 O1 -173.9(4)
C6 C1 N1 O1 7.3(7)
C2 C1 N1 O2 21.6(10)
C6 C1 N1 O2 -157.1(9)
C5 C4 N2 C7 -171.0(3)
C3 C4 N2 C7 11.6(4)
C8 C7 N2 C4 46.0(4)
C12 C7 N2 C4 -136.9(3)
O3 C30 N3 C12 -175.1(3)
O3 C30 N3 C13 -6.3(4)
C11 C12 N3 C30 92.8(3)
C7 C12 N3 C30 -89.8(3)
C11 C12 N3 C13 -76.3(3)
C7 C12 N3 C13 101.0(3)
C14 C13 N3 C30 133.3(3)
C14 C13 N3 C12 -57.5(4)
